data_7217475
loop_
_publ_author_name
'Su, Feng'
'Lu, Liping'
'Feng, Sisi'
'Zhu, Miaoli'

_publ_section_title
;
 Self-assembly and magnetic properties of Ni(ii)/Co(ii) coordination
 polymers based on 1,4-bis(imidazol-1-yl)benzene and varying
 biphenyltetracarboxylates
;
_journal_issue 34
_journal_name_full CrystEngComm
_journal_page_first 7990
_journal_paper_doi 10.1039/C4CE01020E
_journal_volume 16
_journal_year 2014
_chemical_formula_moiety 'C20 H15 N4 Ni O5'
_chemical_formula_sum 'C20 H15 N4 Ni O5'
_chemical_formula_weight 450.07
_chemical_name_common 2
_chemical_name_systematic
; 
 ? 
;
_space_group_IT_number 2
_symmetry_cell_setting triclinic
_symmetry_space_group_name_Hall '-P 1'
_symmetry_space_group_name_H-M 'P -1'
_atom_sites_solution_hydrogens geom
_atom_sites_solution_primary direct
_atom_sites_solution_secondary difmap
_audit_creation_method SHELXL-97
_cell_angle_alpha 105.254(2)
_cell_angle_beta 98.139(2)
_cell_angle_gamma 107.777(2)
_cell_formula_units_Z 2
_cell_length_a 8.1587(9)
_cell_length_b 9.3411(12)
_cell_length_c 12.7338(12)
_cell_measurement_reflns_used 646
_cell_measurement_temperature 298(2)
_cell_measurement_theta_max 21.5
_cell_measurement_theta_min 2.473
_cell_volume 865.17(17)
_computing_cell_refinement 'Bruker SMART'
_computing_data_collection 'Bruker SMART'
_computing_data_reduction 'Bruker SAINT'
_computing_molecular_graphics 'Bruker SHELXTL'
_computing_publication_material 'Bruker SHELXTL'
_computing_structure_refinement 'SHELXL-97 (Sheldrick, 2008)'
_computing_structure_solution 'SHELXS-97 (Sheldrick, 2008)'
_diffrn_ambient_temperature 298(2)
_diffrn_measured_fraction_theta_full 0.997
_diffrn_measured_fraction_theta_max 0.997
_diffrn_measurement_device_type 'CCD area detector'
_diffrn_measurement_method 'phi and omega scans'
_diffrn_radiation_monochromator graphite
_diffrn_radiation_source 'fine-focus sealed tube'
_diffrn_radiation_type MoK\a
_diffrn_radiation_wavelength 0.71073
_diffrn_reflns_av_R_equivalents 0.0546
_diffrn_reflns_av_sigmaI/netI 0.1318
_diffrn_reflns_limit_h_max 10
_diffrn_reflns_limit_h_min -9
_diffrn_reflns_limit_k_max 11
_diffrn_reflns_limit_k_min -11
_diffrn_reflns_limit_l_max 15
_diffrn_reflns_limit_l_min -14
_diffrn_reflns_number 5257
_diffrn_reflns_theta_full 25.99
_diffrn_reflns_theta_max 25.99
_diffrn_reflns_theta_min 1.71
_exptl_absorpt_coefficient_mu 1.167
_exptl_absorpt_correction_T_max 0.8001
_exptl_absorpt_correction_T_min 0.7590
_exptl_absorpt_correction_type none
_exptl_crystal_colour green
_exptl_crystal_density_diffrn 1.728
_exptl_crystal_density_method 'not measured'
_exptl_crystal_description block
_exptl_crystal_F_000 462
_exptl_crystal_size_max 0.25
_exptl_crystal_size_mid 0.20
_exptl_crystal_size_min 0.20
_refine_diff_density_max 0.571
_refine_diff_density_min -0.605
_refine_diff_density_rms 0.105
_refine_ls_extinction_method none
_refine_ls_goodness_of_fit_ref 0.851
_refine_ls_hydrogen_treatment mixed
_refine_ls_matrix_type full
_refine_ls_number_parameters 271
_refine_ls_number_reflns 3397
_refine_ls_number_restraints 0
_refine_ls_restrained_S_all 0.851
_refine_ls_R_factor_all 0.1183
_refine_ls_R_factor_gt 0.0592
_refine_ls_shift/su_max 0.000
_refine_ls_shift/su_mean 0.000
_refine_ls_structure_factor_coef Fsqd
_refine_ls_weighting_details 'calc w=1/[\s^2^(Fo^2^)+(0.1000P)^2^+0.0000P] where P=(Fo^2^+2Fc^2^)/3'
_refine_ls_weighting_scheme calc
_refine_ls_wR_factor_gt 0.1375
_refine_ls_wR_factor_ref 0.1717
_reflns_number_gt 2012
_reflns_number_total 3397
_reflns_threshold_expression >2sigma(I)
_cod_duplicate_entry 7217026
_cod_data_source_file c4ce01020e2.cif
_cod_data_source_block compound_2
_cod_depositor_comments
;
The following automatic conversions were performed:

'_symmetry_cell_setting' value 'Triclinic' changed to 'triclinic'
according to
/usr/data/users/saulius/crontab/automatic-downloads/current/RSC/lib/dictionaries/cif_core.dic
dictionary named 'cif_core.dic' version 2.4.2 from 2011-04-26.

Automatic conversion script
Id: cif_fix_values 2281 2013-09-26 08:29:07Z andrius 
;
_cod_original_cell_volume 865.16(17)
_cod_original_sg_symbol_H-M P-1
_cod_database_code 7217475

loop_
_symmetry_equiv_pos_as_xyz
'x, y, z'
'-x, -y, -z'

loop_
_atom_site_label
_atom_site_type_symbol
_atom_site_fract_x
_atom_site_fract_y
_atom_site_fract_z
_atom_site_U_iso_or_equiv
_atom_site_adp_type
_atom_site_occupancy
_atom_site_symmetry_multiplicity
_atom_site_calc_flag
_atom_site_refinement_flags
Ni1 Ni 0.28768(10) 0.45233(9) 0.46343(6) 0.0206(2) Uani 1 1 d .
O1 O 0.5134(5) 0.5755(4) 0.4230(3) 0.0213(9) Uani 1 1 d .
O2 O 0.6801(6) 0.7754(5) 0.3766(4) 0.0418(12) Uani 1 1 d .
O3 O 0.1311(5) 0.5293(5) 0.3694(3) 0.0289(10) Uani 1 1 d .
O4 O -0.0042(6) 0.6036(5) 0.2430(4) 0.0362(11) Uani 1 1 d .
O5 O 0.0774(5) 0.3293(5) 0.5170(3) 0.0291(10) Uani 1 1 d .
H5A H 0.0152 0.3732 0.5471 0.044 Uiso 1 1 d R
H5B H 0.1156 0.2894 0.5604 0.044 Uiso 1 1 d R
N1 N 0.3193(6) 0.6596(5) 0.5903(4) 0.0220(11) Uani 1 1 d .
N2 N 0.3045(6) -0.1774(6) -0.2525(4) 0.0265(11) Uani 1 1 d .
N3 N 0.2396(6) 0.2352(6) 0.3413(4) 0.0248(11) Uani 1 1 d .
N4 N 0.2255(6) 0.0558(6) 0.1848(4) 0.0261(11) Uani 1 1 d .
C1 C 0.5475(8) 0.6584(7) 0.3577(4) 0.0227(13) Uani 1 1 d .
C2 C 0.4291(8) 0.5915(7) 0.2397(5) 0.0299(15) Uani 1 1 d .
C3 C 0.5261(9) 0.5758(8) 0.1562(5) 0.0307(14) Uani 1 1 d .
H3 H 0.6492 0.6129 0.1788 0.037 Uiso 1 1 calc R
C4 C 0.4463(8) 0.5076(7) 0.0425(5) 0.0304(15) Uani 1 1 d .
C5 C 0.2601(8) 0.4568(7) 0.0088(5) 0.0307(15) Uani 1 1 d .
H5 H 0.2020 0.4096 -0.0668 0.037 Uiso 1 1 calc R
C6 C 0.1638(9) 0.4782(8) 0.0907(5) 0.0342(16) Uani 1 1 d .
H6 H 0.0414 0.4487 0.0677 0.041 Uiso 1 1 calc R
C7 C 0.2437(8) 0.5418(7) 0.2048(5) 0.0286(14) Uani 1 1 d .
C8 C 0.1153(8) 0.5593(7) 0.2788(5) 0.0267(14) Uani 1 1 d .
C9 C 0.2742(8) 0.2112(7) 0.2420(5) 0.0281(14) Uani 1 1 d .
H9 H 0.3264 0.2923 0.2143 0.034 Uiso 1 1 calc R
C10 C 0.1651(8) 0.0847(7) 0.3480(5) 0.0307(15) Uani 1 1 d .
H10 H 0.1272 0.0634 0.4097 0.037 Uiso 1 1 calc R
C11 C 0.1548(8) -0.0285(8) 0.2517(5) 0.0314(15) Uani 1 1 d .
H11 H 0.1099 -0.1383 0.2349 0.038 Uiso 1 1 calc R
C12 C 0.2420(8) -0.0074(7) 0.0725(5) 0.0278(14) Uani 1 1 d .
C13 C 0.2133(8) 0.0670(7) -0.0051(5) 0.0283(14) Uani 1 1 d .
H13 H 0.1808 0.1557 0.0152 0.034 Uiso 1 1 calc R
C14 C 0.2326(8) 0.0112(7) -0.1120(5) 0.0304(15) Uani 1 1 d .
H14 H 0.2144 0.0626 -0.1636 0.036 Uiso 1 1 calc R
C15 C 0.2792(8) -0.1216(7) -0.1426(5) 0.0253(14) Uani 1 1 d .
C16 C 0.3057(8) -0.1980(7) -0.0662(5) 0.0285(14) Uani 1 1 d .
H16 H 0.3368 -0.2875 -0.0869 0.034 Uiso 1 1 calc R
C17 C 0.2857(8) -0.1409(7) 0.0418(5) 0.0295(14) Uani 1 1 d .
H17 H 0.3019 -0.1929 0.0932 0.035 Uiso 1 1 calc R
C18 C 0.2827(8) 0.6723(7) 0.6892(5) 0.0249(13) Uani 1 1 d .
H18 H 0.2460 0.5869 0.7158 0.030 Uiso 1 1 calc R
C19 C 0.3657(9) 0.8122(7) 0.5850(5) 0.0340(16) Uani 1 1 d .
H19 H 0.3991 0.8413 0.5246 0.041 Uiso 1 1 calc R
C20 C 0.3558(9) -0.0874(7) -0.3212(5) 0.0331(15) Uani 1 1 d .
H20 H 0.3788 0.0209 -0.3054 0.040 Uiso 1 1 calc R

loop_
_atom_site_aniso_label
_atom_site_aniso_U_11
_atom_site_aniso_U_22
_atom_site_aniso_U_33
_atom_site_aniso_U_23
_atom_site_aniso_U_13
_atom_site_aniso_U_12
Ni1 0.0254(5) 0.0251(4) 0.0106(4) 0.0025(3) 0.0075(3) 0.0095(3)
O1 0.026(2) 0.028(2) 0.0122(19) 0.0089(17) 0.0067(17) 0.0102(19)
O2 0.042(3) 0.041(3) 0.034(3) 0.020(2) 0.003(2) 0.000(3)
O3 0.035(3) 0.042(3) 0.016(2) 0.0120(19) 0.0093(19) 0.019(2)
O4 0.040(3) 0.049(3) 0.034(3) 0.024(2) 0.015(2) 0.024(2)
O5 0.031(2) 0.035(2) 0.025(2) 0.0072(19) 0.015(2) 0.015(2)
N1 0.025(3) 0.028(3) 0.011(2) 0.001(2) 0.008(2) 0.011(2)
N2 0.032(3) 0.027(3) 0.021(3) 0.002(2) 0.010(2) 0.014(2)
N3 0.029(3) 0.027(3) 0.013(2) -0.002(2) 0.005(2) 0.010(2)
N4 0.034(3) 0.025(3) 0.015(2) 0.000(2) 0.007(2) 0.009(2)
C1 0.025(3) 0.030(3) 0.011(3) 0.002(3) 0.005(3) 0.012(3)
C2 0.038(4) 0.028(3) 0.026(3) 0.007(3) 0.010(3) 0.014(3)
C3 0.033(4) 0.039(4) 0.023(3) 0.013(3) 0.009(3) 0.014(3)
C4 0.033(4) 0.032(4) 0.028(3) 0.008(3) 0.012(3) 0.012(3)
C5 0.037(4) 0.040(4) 0.021(3) 0.012(3) 0.010(3) 0.019(3)
C6 0.036(4) 0.042(4) 0.027(4) 0.014(3) 0.008(3) 0.015(3)
C7 0.035(4) 0.028(3) 0.025(3) 0.010(3) 0.011(3) 0.010(3)
C8 0.024(3) 0.030(3) 0.030(3) 0.009(3) 0.012(3) 0.012(3)
C9 0.028(4) 0.025(3) 0.027(3) 0.004(3) 0.009(3) 0.006(3)
C10 0.043(4) 0.029(3) 0.014(3) 0.001(3) 0.010(3) 0.009(3)
C11 0.043(4) 0.029(3) 0.018(3) 0.003(3) 0.009(3) 0.011(3)
C12 0.027(4) 0.026(3) 0.019(3) -0.005(3) 0.008(3) 0.003(3)
C13 0.037(4) 0.028(3) 0.021(3) 0.001(3) 0.010(3) 0.017(3)
C14 0.035(4) 0.035(4) 0.023(3) 0.006(3) 0.007(3) 0.019(3)
C15 0.027(3) 0.026(3) 0.016(3) -0.004(3) 0.006(3) 0.008(3)
C16 0.036(4) 0.022(3) 0.019(3) -0.004(3) 0.007(3) 0.010(3)
C17 0.040(4) 0.029(3) 0.019(3) 0.005(3) 0.008(3) 0.013(3)
C18 0.027(3) 0.025(3) 0.022(3) 0.004(3) 0.007(3) 0.010(3)
C19 0.049(4) 0.036(4) 0.025(3) 0.015(3) 0.018(3) 0.019(3)
C20 0.052(4) 0.022(3) 0.026(3) 0.007(3) 0.012(3) 0.013(3)

loop_
_atom_type_symbol
_atom_type_description
_atom_type_scat_dispersion_real
_atom_type_scat_dispersion_imag
_atom_type_scat_source
C C 0.0033 0.0016 'International Tables Vol C Tables 4.2.6.8 and 6.1.1.4'
H H 0.0000 0.0000 'International Tables Vol C Tables 4.2.6.8 and 6.1.1.4'
N N 0.0061 0.0033 'International Tables Vol C Tables 4.2.6.8 and 6.1.1.4'
O O 0.0106 0.0060 'International Tables Vol C Tables 4.2.6.8 and 6.1.1.4'
Ni Ni 0.3393 1.1124 'International Tables Vol C Tables 4.2.6.8 and 6.1.1.4'

loop_
_geom_angle_atom_site_label_1
_geom_angle_atom_site_label_2
_geom_angle_atom_site_label_3
_geom_angle
_geom_angle_site_symmetry_1
_geom_angle_site_symmetry_3
O3 Ni1 O1 92.54(15) . .
O3 Ni1 O5 92.47(16) . .
O1 Ni1 O5 174.59(15) . .
O3 Ni1 N1 83.72(17) . .
O1 Ni1 N1 89.16(16) . .
O5 Ni1 N1 89.37(16) . .
O3 Ni1 N3 96.62(18) . .
O1 Ni1 N3 95.38(17) . .
O5 Ni1 N3 86.06(17) . .
N1 Ni1 N3 175.42(18) . .
O3 Ni1 O1 167.71(16) . 2_666
O1 Ni1 O1 79.70(15) . 2_666
O5 Ni1 O1 95.02(15) . 2_666
N1 Ni1 O1 86.62(16) . 2_666
N3 Ni1 O1 93.61(16) . 2_666
C1 O1 Ni1 135.6(4) . .
C1 O1 Ni1 124.0(4) . 2_666
Ni1 O1 Ni1 100.30(15) . 2_666
C8 O3 Ni1 139.9(4) . .
Ni1 O5 H5A 121.4 . .
Ni1 O5 H5B 108.0 . .
H5A O5 H5B 106.9 . .
C18 N1 C19 104.4(5) . .
C18 N1 Ni1 127.8(4) . .
C19 N1 Ni1 127.6(4) . .
C18 N2 C20 106.1(5) 1_544 .
C18 N2 C15 127.2(5) 1_544 .
C20 N2 C15 126.8(5) . .
C9 N3 C10 104.7(5) . .
C9 N3 Ni1 127.9(4) . .
C10 N3 Ni1 127.4(4) . .
C9 N4 C11 107.8(5) . .
C9 N4 C12 124.9(5) . .
C11 N4 C12 127.3(5) . .
O2 C1 O1 125.4(5) . .
O2 C1 C2 116.4(5) . .
O1 C1 C2 117.4(5) . .
C7 C2 C3 118.1(6) . .
C7 C2 C1 129.4(5) . .
C3 C2 C1 112.5(5) . .
C4 C3 C2 123.1(6) . .
C4 C3 H3 118.4 . .
C2 C3 H3 118.4 . .
C3 C4 C5 118.0(6) . .
C3 C4 C4 121.3(7) . 2_665
C5 C4 C4 120.6(7) . 2_665
C6 C5 C4 119.1(6) . .
C6 C5 H5 120.4 . .
C4 C5 H5 120.4 . .
C7 C6 C5 122.6(6) . .
C7 C6 H6 118.7 . .
C5 C6 H6 118.7 . .
C6 C7 C2 118.8(6) . .
C6 C7 C8 114.0(6) . .
C2 C7 C8 127.0(5) . .
O4 C8 O3 123.3(5) . .
O4 C8 C7 115.7(5) . .
O3 C8 C7 121.0(5) . .
N3 C9 N4 112.1(5) . .
N3 C9 H9 123.9 . .
N4 C9 H9 123.9 . .
C11 C10 N3 110.7(5) . .
C11 C10 H10 124.7 . .
N3 C10 H10 124.7 . .
C10 C11 N4 104.7(5) . .
C10 C11 H11 127.6 . .
N4 C11 H11 127.6 . .
C17 C12 C13 119.8(5) . .
C17 C12 N4 120.7(5) . .
C13 C12 N4 119.6(5) . .
C14 C13 C12 120.6(6) . .
C14 C13 H13 119.7 . .
C12 C13 H13 119.7 . .
C13 C14 C15 119.7(6) . .
C13 C14 H14 120.1 . .
C15 C14 H14 120.1 . .
C16 C15 C14 120.1(5) . .
C16 C15 N2 119.9(5) . .
C14 C15 N2 120.0(5) . .
C15 C16 C17 119.8(5) . .
C15 C16 H16 120.1 . .
C17 C16 H16 120.1 . .
C12 C17 C16 119.9(6) . .
C12 C17 H17 120.0 . .
C16 C17 H17 120.0 . .
N1 C18 N2 112.6(5) . 1_566
N1 C18 H18 123.7 . .
N2 C18 H18 123.7 1_566 .
C20 C19 N1 110.8(5) 1_566 .
C20 C19 H19 124.6 1_566 .
N1 C19 H19 124.6 . .
C19 C20 N2 106.2(5) 1_544 .
C19 C20 H20 126.9 1_544 .
N2 C20 H20 126.9 . .

loop_
_geom_bond_atom_site_label_1
_geom_bond_atom_site_label_2
_geom_bond_distance
_geom_bond_site_symmetry_2
Ni1 O3 2.040(4) .
Ni1 O1 2.066(4) .
Ni1 O5w 2.066(4) .
Ni1 N1 2.087(4) .
Ni1 N3 2.090(4) .
Ni1 O1 2.141(4) 2_666
O1 C1 1.281(6) .
O1 Ni1 2.141(4) 2_666
O2 C1 1.221(7) .
O3 C8 1.256(7) .
O4 C8 1.245(7) .
O5 H5A 0.8200 .
O5 H5B 0.8200 .
N1 C18 1.319(7) .
N1 C19 1.382(7) .
N2 C18 1.347(7) 1_544
N2 C20 1.388(7) .
N2 C15 1.427(7) .
N3 C9 1.312(7) .
N3 C10 1.382(7) .
N4 C9 1.344(7) .
N4 C11 1.375(7) .
N4 C12 1.439(7) .
C1 C2 1.519(8) .
C2 C7 1.405(9) .
C2 C3 1.416(8) .
C3 C4 1.387(8) .
C3 H3 0.9300 .
C4 C5 1.409(9) .
C4 C4 1.490(11) 2_665
C5 C6 1.401(8) .
C5 H5 0.9300 .
C6 C7 1.390(8) .
C6 H6 0.9300 .
C7 C8 1.521(8) .
C9 H9 0.9300 .
C10 C11 1.365(8) .
C10 H10 0.9300 .
C11 H11 0.9300 .
C12 C17 1.375(8) .
C12 C13 1.382(8) .
C13 C14 1.373(8) .
C13 H13 0.9300 .
C14 C15 1.383(8) .
C14 H14 0.9300 .
C15 C16 1.379(8) .
C16 C17 1.391(7) .
C16 H16 0.9300 .
C17 H17 0.9300 .
C18 N2 1.347(7) 1_566
C18 H18 0.9300 .
C19 C20 1.340(8) 1_566
C19 H19 0.9300 .
C20 C19 1.340(8) 1_544
C20 H20 0.9300 .

loop_
_geom_hbond_atom_site_label_D
_geom_hbond_atom_site_label_H
_geom_hbond_atom_site_label_A
_geom_hbond_distance_DH
_geom_hbond_distance_HA
_geom_hbond_distance_DA
_geom_hbond_angle_DHA
_geom_hbond_site_symmetry_A
O5 H5A O3 0.82 1.97 2.792(5) 174.8 2_566
O5 H5B O2 0.82 2.07 2.797(6) 147.9 2_666

loop_
_geom_torsion_atom_site_label_1
_geom_torsion_atom_site_label_2
_geom_torsion_atom_site_label_3
_geom_torsion_atom_site_label_4
_geom_torsion
_geom_torsion_site_symmetry_1
_geom_torsion_site_symmetry_4
O3 Ni1 O1 C1 -5.2(5) . .
O5 Ni1 O1 C1 -163.1(15) . .
N1 Ni1 O1 C1 -88.9(5) . .
N3 Ni1 O1 C1 91.6(5) . .
O1 Ni1 O1 C1 -175.6(6) 2_666 .
O3 Ni1 O1 Ni1 170.40(16) . 2_666
O5 Ni1 O1 Ni1 12.5(17) . 2_666
N1 Ni1 O1 Ni1 86.72(17) . 2_666
N3 Ni1 O1 Ni1 -92.71(18) . 2_666
O1 Ni1 O1 Ni1 0.0 2_666 2_666
O1 Ni1 O3 C8 36.9(7) . .
O5 Ni1 O3 C8 -145.1(6) . .
N1 Ni1 O3 C8 125.8(7) . .
N3 Ni1 O3 C8 -58.8(7) . .
O1 Ni1 O3 C8 87.3(9) 2_666 .
O3 Ni1 N1 C18 122.4(5) . .
O1 Ni1 N1 C18 -144.9(5) . .
O5 Ni1 N1 C18 29.8(5) . .
N3 Ni1 N1 C18 28(3) . .
O1 Ni1 N1 C18 -65.2(5) 2_666 .
O3 Ni1 N1 C19 -50.2(5) . .
O1 Ni1 N1 C19 42.4(5) . .
O5 Ni1 N1 C19 -142.8(5) . .
N3 Ni1 N1 C19 -145(2) . .
O1 Ni1 N1 C19 122.2(5) 2_666 .
O3 Ni1 N3 C9 60.9(5) . .
O1 Ni1 N3 C9 -32.3(5) . .
O5 Ni1 N3 C9 152.9(5) . .
N1 Ni1 N3 C9 155(2) . .
O1 Ni1 N3 C9 -112.3(5) 2_666 .
O3 Ni1 N3 C10 -119.7(5) . .
O1 Ni1 N3 C10 147.1(5) . .
O5 Ni1 N3 C10 -27.6(5) . .
N1 Ni1 N3 C10 -26(3) . .
O1 Ni1 N3 C10 67.2(5) 2_666 .
Ni1 O1 C1 O2 145.1(5) . .
Ni1 O1 C1 O2 -29.7(8) 2_666 .
Ni1 O1 C1 C2 -45.3(7) . .
Ni1 O1 C1 C2 139.9(4) 2_666 .
O2 C1 C2 C7 -134.5(7) . .
O1 C1 C2 C7 54.9(8) . .
O2 C1 C2 C3 47.3(7) . .
O1 C1 C2 C3 -123.2(6) . .
C7 C2 C3 C4 -2.8(9) . .
C1 C2 C3 C4 175.5(6) . .
C2 C3 C4 C5 2.2(9) . .
C2 C3 C4 C4 -179.5(7) . 2_665
C3 C4 C5 C6 0.6(9) . .
C4 C4 C5 C6 -177.7(7) 2_665 .
C4 C5 C6 C7 -2.8(10) . .
C5 C6 C7 C2 2.2(9) . .
C5 C6 C7 C8 178.3(6) . .
C3 C2 C7 C6 0.6(9) . .
C1 C2 C7 C6 -177.4(6) . .
C3 C2 C7 C8 -174.9(5) . .
C1 C2 C7 C8 7.0(10) . .
Ni1 O3 C8 O4 178.4(4) . .
Ni1 O3 C8 C7 -1.2(10) . .
C6 C7 C8 O4 -39.0(8) . .
C2 C7 C8 O4 136.7(6) . .
C6 C7 C8 O3 140.5(6) . .
C2 C7 C8 O3 -43.7(9) . .
C10 N3 C9 N4 0.5(7) . .
Ni1 N3 C9 N4 -179.9(4) . .
C11 N4 C9 N3 -0.4(7) . .
C12 N4 C9 N3 178.1(5) . .
C9 N3 C10 C11 -0.4(7) . .
Ni1 N3 C10 C11 -180.0(4) . .
N3 C10 C11 N4 0.2(7) . .
C9 N4 C11 C10 0.1(7) . .
C12 N4 C11 C10 -178.4(6) . .
C9 N4 C12 C17 143.5(6) . .
C11 N4 C12 C17 -38.2(9) . .
C9 N4 C12 C13 -36.5(9) . .
C11 N4 C12 C13 141.7(6) . .
C17 C12 C13 C14 -1.7(10) . .
N4 C12 C13 C14 178.4(5) . .
C12 C13 C14 C15 0.7(10) . .
C13 C14 C15 C16 0.2(9) . .
C13 C14 C15 N2 -178.1(6) . .
C18 N2 C15 C16 29.2(9) 1_544 .
C20 N2 C15 C16 -151.3(6) . .
C18 N2 C15 C14 -152.5(6) 1_544 .
C20 N2 C15 C14 27.1(9) . .
C14 C15 C16 C17 -0.1(9) . .
N2 C15 C16 C17 178.2(5) . .
C13 C12 C17 C16 1.7(9) . .
N4 C12 C17 C16 -178.3(5) . .
C15 C16 C17 C12 -0.9(9) . .
C19 N1 C18 N2 -0.7(7) . 1_566
Ni1 N1 C18 N2 -174.7(4) . 1_566
C18 N1 C19 C20 -0.2(7) . 1_566
Ni1 N1 C19 C20 173.7(4) . 1_566
C18 N2 C20 C19 -1.4(7) 1_544 1_544
C15 N2 C20 C19 179.0(6) . 1_544
